data_2014279
loop_
_publ_author_name
' Graham Smith '
' Urs D. Wermuth '
' Jonathan M. White '

_publ_section_title
;
 Hydrogen bonding in proton-transfer compounds of 5-sulfosalicylic acid
 with bicyclic heteroaromatic Lewis bases
;
_journal_issue 8
_journal_name_full 'Acta Crystallographica Section C'
_journal_page_first o575
_journal_page_last o581
_journal_paper_doi 10.1107/S010827010401457X
_journal_volume 60
_journal_year 2004
_chemical_formula_iupac 'C9 H8 N O +, C7 H5 O6 S -, H2 O'
_chemical_formula_moiety 'C9 H8 N O +, C7 H5 O6 S -, H2 O'
_chemical_formula_sum 'C16 H15 N O8 S'
_chemical_formula_weight 381.35
_chemical_melting_point 506.0(8)
_chemical_name_common '8-hydroxyquinolinium 5-sulfosalicylate monohydrate'
_chemical_name_systematic
;
8-hydroxyquinolinium 3-carboxy-4-hydroxybenzenesulfonate
monohydrate
;
_space_group_IT_number 14
_symmetry_cell_setting monoclinic
_symmetry_space_group_name_Hall '-P 2yn'
_symmetry_space_group_name_H-M 'P 1 21/n 1'
_atom_sites_solution_hydrogens geom
_atom_sites_solution_primary direct
_atom_sites_solution_secondary difmap
_audit_creation_method 'SHELXL-97 (Sheldrick, 1997) '
_cell_angle_alpha 90.00
_cell_angle_beta 119.135(3)
_cell_angle_gamma 90.00
_cell_formula_units_Z 4
_cell_length_a 13.236(2)
_cell_length_b 10.6515(18)
_cell_length_c 13.549(2)
_cell_measurement_reflns_used 2706
_cell_measurement_temperature 295(2)
_cell_measurement_theta_max 25.48
_cell_measurement_theta_min 2.57
_cell_volume 1668.5(5)
_computing_cell_refinement SMART
_computing_data_collection 'SMART (Bruker, 2000)'
_computing_data_reduction 'SAINT (Bruker, 1999)'
_computing_molecular_graphics 'PLATON for Windows (Spek, 1999)'
_computing_publication_material 'PLATON for Windows'
_computing_structure_refinement SHELXTL
_computing_structure_solution 'SHELXTL (Bruker, 1997)'
_diffrn_ambient_temperature 295(2)
_diffrn_measured_fraction_theta_full 0.998
_diffrn_measured_fraction_theta_max 0.998
_diffrn_measurement_device_type 'Bruker SMART CCD area-detector'
_diffrn_measurement_method '\f and \w scans'
_diffrn_radiation_monochromator graphite
_diffrn_radiation_source 'sealed tube'
_diffrn_radiation_type MoK\a
_diffrn_radiation_wavelength 0.71069
_diffrn_reflns_av_R_equivalents 0.0628
_diffrn_reflns_av_sigmaI/netI 0.0508
_diffrn_reflns_limit_h_max 15
_diffrn_reflns_limit_h_min -14
_diffrn_reflns_limit_k_max 12
_diffrn_reflns_limit_k_min -10
_diffrn_reflns_limit_l_max 13
_diffrn_reflns_limit_l_min -16
_diffrn_reflns_number 8547
_diffrn_reflns_theta_full 25.00
_diffrn_reflns_theta_max 25.00
_diffrn_reflns_theta_min 1.76
_diffrn_standards_decay_% 0.0
_exptl_absorpt_coefficient_mu 0.241
_exptl_absorpt_correction_T_max 0.953
_exptl_absorpt_correction_T_min 0.917
_exptl_absorpt_correction_type multi-scan
_exptl_absorpt_process_details '(SABABS; Bruker, 1999)'
_exptl_crystal_colour yellow
_exptl_crystal_density_diffrn 1.518
_exptl_crystal_density_method 'not measured'
_exptl_crystal_description block
_exptl_crystal_F_000 792
_exptl_crystal_size_max 0.45
_exptl_crystal_size_mid 0.30
_exptl_crystal_size_min 0.20
_refine_diff_density_max 0.355
_refine_diff_density_min -0.270
_refine_ls_extinction_method none
_refine_ls_goodness_of_fit_ref 1.007
_refine_ls_hydrogen_treatment mixed
_refine_ls_matrix_type full
_refine_ls_number_parameters 257
_refine_ls_number_reflns 2934
_refine_ls_number_restraints 0
_refine_ls_restrained_S_all 1.007
_refine_ls_R_factor_all 0.0530
_refine_ls_R_factor_gt 0.0413
_refine_ls_shift/su_max 0.033
_refine_ls_shift/su_mean 0.003
_refine_ls_structure_factor_coef Fsqd
_refine_ls_weighting_details 'calc w=1/[\s^2^(Fo^2^)+(0.0576P)^2^] where P=(Fo^2^+2Fc^2^)/3'
_refine_ls_weighting_scheme calc
_refine_ls_wR_factor_gt 0.1063
_refine_ls_wR_factor_ref 0.1105
_reflns_number_gt 2255
_reflns_number_total 2934
_reflns_threshold_expression 'I >2\s(I) '
_cod_data_source_file ta1450.cif
_cod_data_source_block II
_cod_depositor_comments
;
The following automatic conversions were performed:
'_symmetry_cell_setting' value 'Monoclinic' changed to 'monoclinic'
according to '/home/saulius/struct/CIF-dictionaries/cif_core.dic'
dictionary named 'cif_core.dic' version 2.4.1 from 2010-06-29.

Automatic conversion script
Id: cif_fix_enum 1527 2010-12-29 10:47:43Z saulius 

The following automatic conversions were performed:

'_chemical_melting_point' value '505.2--506.9' was changed to
'506.0(8)' - the average value was taken and precision was estimated.

Automatic conversion script
Id: cif_fix_values 1646 2011-03-28 12:23:43Z adriana 

The following automatic conversions were performed:

'_chemical_melting_point' value '505.2--506.9' was changed to
'506.0(8)' - the average value was taken and precision was
estimated.

'_symmetry_cell_setting' value 'Monoclinic' changed to
'monoclinic' according to
/home/saulius/struct/CIF-dictionaries/cif_core.dic dictionary named
'cif_core.dic' version 2.4.1 from 2010-06-29.

Automatic conversion script
Id: cif_fix_values 1715 2011-07-08 13:25:40Z adriana 
;
_cod_original_cell_volume 1668.4(5)
_cod_original_sg_symbol_Hall '-P 2yn  '
_cod_original_sg_symbol_H-M 'P 21/n'
_cod_database_code 2014279
_cod_database_fobs_code 2014279

loop_
_symmetry_equiv_pos_as_xyz
'x, y, z'
'-x+1/2, y+1/2, -z+1/2'
'-x, -y, -z'
'x+1/2, -y+1/2, z+1/2'

loop_
_atom_site_aniso_label
_atom_site_aniso_U_11
_atom_site_aniso_U_22
_atom_site_aniso_U_33
_atom_site_aniso_U_12
_atom_site_aniso_U_13
_atom_site_aniso_U_23
S5 0.0417(3) 0.0464(4) 0.0496(3) -0.0007(2) 0.0301(3) -0.0001(2)
O2 0.0591(11) 0.0485(10) 0.0704(11) 0.0021(8) 0.0307(9) -0.0075(8)
O51 0.0494(10) 0.0604(10) 0.0595(9) 0.0117(8) 0.0290(8) 0.0028(8)
O52 0.0663(11) 0.0582(10) 0.0545(9) -0.0083(8) 0.0325(9) -0.0111(8)
O53 0.0775(12) 0.0602(10) 0.0983(13) -0.0014(9) 0.0709(11) 0.0054(9)
O71 0.0673(12) 0.0566(11) 0.0823(12) -0.0160(9) 0.0546(11) -0.0072(9)
O72 0.0646(12) 0.0451(10) 0.0800(12) -0.0107(8) 0.0369(10) -0.0013(8)
C1 0.0340(11) 0.0470(13) 0.0365(11) -0.0035(9) 0.0141(10) -0.0032(9)
C2 0.0388(12) 0.0460(14) 0.0408(12) 0.0038(10) 0.0143(10) -0.0053(10)
C3 0.0483(14) 0.0611(16) 0.0528(13) 0.0098(12) 0.0305(12) -0.0058(11)
C4 0.0412(13) 0.0578(15) 0.0482(13) 0.0039(11) 0.0273(11) 0.0027(10)
C5 0.0301(11) 0.0497(13) 0.0333(10) 0.0001(9) 0.0161(9) -0.0010(9)
C6 0.0339(11) 0.0481(13) 0.0391(11) -0.0011(9) 0.0195(10) -0.0061(9)
C7 0.0384(13) 0.0530(15) 0.0459(12) -0.0091(11) 0.0181(11) -0.0059(11)
O81 0.0622(11) 0.0412(9) 0.0839(11) 0.0056(8) 0.0465(10) 0.0076(9)
N11 0.0428(11) 0.0430(11) 0.0470(11) -0.0021(9) 0.0255(9) 0.0007(8)
C21 0.0555(15) 0.0474(15) 0.0672(15) 0.0011(12) 0.0352(13) -0.0041(11)
C31 0.0757(19) 0.0381(14) 0.0907(19) -0.0036(12) 0.0478(17) 0.0003(13)
C41 0.0609(16) 0.0505(15) 0.0677(15) -0.0095(13) 0.0324(14) 0.0091(12)
C51 0.0491(15) 0.085(2) 0.0474(14) -0.0064(13) 0.0257(12) 0.0120(13)
C61 0.0487(15) 0.092(2) 0.0494(14) 0.0082(14) 0.0292(12) 0.0008(13)
C71 0.0490(14) 0.0599(15) 0.0517(14) 0.0068(12) 0.0230(12) -0.0020(11)
C81 0.0376(12) 0.0513(14) 0.0415(12) 0.0017(10) 0.0184(10) 0.0003(10)
C91 0.0338(11) 0.0448(12) 0.0339(11) -0.0024(9) 0.0142(10) -0.0014(9)
C101 0.0384(12) 0.0541(14) 0.0382(12) -0.0066(10) 0.0166(10) 0.0033(10)
O1W 0.0760(15) 0.0543(11) 0.0708(14) 0.0174(10) 0.0240(12) -0.0019(9)

loop_
_atom_site_label
_atom_site_fract_x
_atom_site_fract_y
_atom_site_fract_z
_atom_site_U_iso_or_equiv
_atom_site_thermal_displace_type
_atom_site_occupancy
_atom_site_type_symbol
S5 0.95889(5) 0.66597(5) 0.18113(4) 0.0426(2) Uani 1.000 S
O2 0.97427(14) 0.11288(15) 0.18449(14) 0.0597(6) Uani 1.000 O
O51 0.83597(13) 0.69749(14) 0.11061(12) 0.0554(6) Uani 1.000 O
O52 1.00069(14) 0.70787(15) 0.29553(12) 0.0584(6) Uani 1.000 O
O53 1.02544(15) 0.70846(15) 0.13028(15) 0.0667(7) Uani 1.000 O
O71 0.78838(16) 0.30418(16) 0.31163(15) 0.0610(7) Uani 1.000 O
O72 0.84180(14) 0.11781(15) 0.27666(14) 0.0625(7) Uani 1.000 O
C1 0.90702(17) 0.30383(19) 0.22885(16) 0.0405(7) Uani 1.000 C
C2 0.97068(18) 0.2395(2) 0.18707(17) 0.0440(7) Uani 1.000 C
C3 1.0312(2) 0.3073(2) 0.14563(18) 0.0516(8) Uani 1.000 C
C4 1.02856(19) 0.4358(2) 0.14376(17) 0.0467(8) Uani 1.000 C
C5 0.96481(16) 0.5005(2) 0.18384(15) 0.0374(7) Uani 1.000 C
C6 0.90423(17) 0.43424(19) 0.22551(16) 0.0396(7) Uani 1.000 C
C7 0.84321(18) 0.2316(2) 0.27417(18) 0.0468(8) Uani 1.000 C
O81 0.25177(14) 0.58779(14) 0.12072(15) 0.0578(6) Uani 1.000 O
N11 0.19588(15) 0.82914(18) 0.10873(14) 0.0427(6) Uani 1.000 N
C21 0.1670(2) 0.9475(2) 0.10960(19) 0.0544(9) Uani 1.000 C
C31 0.2107(2) 1.0399(2) 0.0707(2) 0.0651(10) Uani 1.000 C
C41 0.2811(2) 1.0085(2) 0.0279(2) 0.0592(9) Uani 1.000 C
C51 0.3823(2) 0.8425(3) -0.02032(19) 0.0596(10) Uani 1.000 C
C61 0.4055(2) 0.7180(3) -0.02032(19) 0.0611(10) Uani 1.000 C
C71 0.3631(2) 0.6291(2) 0.02635(19) 0.0542(8) Uani 1.000 C
C81 0.29610(18) 0.6647(2) 0.07149(17) 0.0438(7) Uani 1.000 C
C91 0.26810(17) 0.7918(2) 0.06919(16) 0.0385(7) Uani 1.000 C
C101 0.31232(18) 0.8838(2) 0.02482(17) 0.0444(7) Uani 1.000 C
O1W 0.2934(2) 0.35132(18) 0.1167(2) 0.0720(8) Uani 1.000 O
H2 0.934(2) 0.083(2) 0.210(7) 0.090(7) Uiso 1.000 H
H3 1.074300 0.264900 0.118700 0.0620 Uiso 1.000 H
H4 1.069600 0.480000 0.115500 0.0560 Uiso 1.000 H
H6 0.860900 0.477400 0.251700 0.0480 Uiso 1.000 H
H7 0.747(3) 0.263(3) 0.330(2) 0.096(11) Uiso 1.000 H
H71 0.381200 0.544700 0.026400 0.0650 Uiso 1.000 H
H11 0.169(2) 0.764(2) 0.1309(19) 0.065(8) Uiso 1.000 H
H21 0.116800 0.968300 0.136800 0.0650 Uiso 1.000 H
H31 0.192200 1.123600 0.073500 0.0780 Uiso 1.000 H
H41 0.309200 1.071300 0.000100 0.0710 Uiso 1.000 H
H51 0.412700 0.900300 -0.050200 0.0720 Uiso 1.000 H
H61 0.450400 0.691600 -0.052000 0.0730 Uiso 1.000 H
H81 0.273(2) 0.516(2) 0.120(2) 0.087(10) Uiso 1.000 H
H1A 0.251(3) 0.335(3) 0.043(3) 0.116(15) Uiso 1.000 H
H1B 0.359(3) 0.321(3) 0.142(2) 0.081(11) Uiso 1.000 H

loop_
_atom_type_symbol
_atom_type_description
_atom_type_scat_dispersion_real
_atom_type_scat_dispersion_imag
_atom_type_scat_source
C C 0.0033 0.0016 'International Tables Vol C Tables 4.2.6.8 and 6.1.1.4'
H H 0.0000 0.0000 'International Tables Vol C Tables 4.2.6.8 and 6.1.1.4'
N N 0.0061 0.0033 'International Tables Vol C Tables 4.2.6.8 and 6.1.1.4'
O O 0.0106 0.0060 'International Tables Vol C Tables 4.2.6.8 and 6.1.1.4'
S S 0.1246 0.1234 'International Tables Vol C Tables 4.2.6.8 and 6.1.1.4'

loop_
_geom_angle_atom_site_label_1
_geom_angle_atom_site_label_2
_geom_angle_atom_site_label_3
_geom_angle
_geom_angle_publ_flag
O51 S5 O52 110.65(11) no
O51 S5 O53 111.16(10) no
O51 S5 C5 105.41(10) no
O52 S5 O53 114.61(11) no
O52 S5 C5 107.30(9) no
O53 S5 C5 107.14(11) no
C2 O2 H2 110(2) no
C7 O71 H7 112(2) no
C81 O81 H81 110(3) no
H1A O1W H1B 110(3) no
C21 N11 C91 123.0(2) no
C21 N11 H11 125.0(17) no
C91 N11 H11 112.0(17) no
C6 C1 C7 121.5(2) no
C2 C1 C7 119.37(19) no
C2 C1 C6 119.2(2) no
O2 C2 C3 118.4(2) no
C1 C2 C3 119.3(2) no
O2 C2 C1 122.3(2) no
C2 C3 C4 121.0(2) no
C3 C4 C5 120.3(2) no
S5 C5 C6 119.42(17) no
S5 C5 C4 121.14(17) no
C4 C5 C6 119.4(2) no
C1 C6 C5 120.9(2) no
O71 C7 C1 112.78(19) no
O72 C7 C1 123.4(2) no
O71 C7 O72 123.8(2) no
C2 C3 H3 119.49 no
C4 C3 H3 119.55 no
C5 C4 H4 119.83 no
C3 C4 H4 119.91 no
C1 C6 H6 119.56 no
C5 C6 H6 119.54 no
N11 C21 C31 120.3(3) no
C21 C31 C41 119.6(2) no
C31 C41 C101 121.4(2) no
C61 C51 C101 120.1(3) no
C51 C61 C71 121.3(3) no
C61 C71 C81 120.7(2) no
O81 C81 C71 126.0(2) no
C71 C81 C91 119.0(2) no
O81 C81 C91 114.9(2) no
C81 C91 C101 121.3(2) no
N11 C91 C101 118.6(2) no
N11 C91 C81 120.1(2) no
C41 C101 C51 125.3(2) no
C41 C101 C91 117.1(2) no
C51 C101 C91 117.6(2) no
N11 C21 H21 119.82 no
C31 C21 H21 119.88 no
C41 C31 H31 120.18 no
C21 C31 H31 120.26 no
C31 C41 H41 119.28 no
C101 C41 H41 119.30 no
C101 C51 H51 119.93 no
C61 C51 H51 120.00 no
C51 C61 H61 119.30 no
C71 C61 H61 119.41 no
C61 C71 H71 119.64 no
C81 C71 H71 119.70 no

loop_
_geom_bond_atom_site_label_1
_geom_bond_atom_site_label_2
_geom_bond_site_symmetry_1
_geom_bond_site_symmetry_2
_geom_bond_distance
_geom_bond_publ_flag
S5 O51 . . 1.4693(19) no
S5 O52 . . 1.4397(16) no
S5 O53 . . 1.431(2) no
S5 C5 . . 1.764(2) no
O2 C2 . . 1.351(3) no
O71 C7 . . 1.319(3) no
O72 C7 . . 1.213(3) no
O2 H2 . . 0.83(6) no
O71 H7 . . 0.83(4) no
O81 C81 . . 1.357(3) no
O81 H81 . . 0.82(3) no
O1W H1B . . 0.83(4) no
O1W H1A . . 0.89(4) no
N11 C91 . . 1.363(3) no
N11 C21 . . 1.319(3) no
N11 H11 . . 0.90(2) no
C1 C7 . . 1.479(3) no
C1 C2 . . 1.402(3) no
C1 C6 . . 1.390(3) no
C2 C3 . . 1.384(4) no
C3 C4 . . 1.369(3) no
C4 C5 . . 1.389(3) no
C5 C6 . . 1.379(3) no
C3 H3 . . 0.9302 no
C4 H4 . . 0.9305 no
C6 H6 . . 0.9297 no
C21 C31 . . 1.370(4) no
C31 C41 . . 1.357(4) no
C41 C101 . . 1.398(3) no
C51 C61 . . 1.361(5) no
C51 C101 . . 1.406(4) no
C61 C71 . . 1.399(4) no
C71 C81 . . 1.354(4) no
C81 C91 . . 1.400(3) no
C91 C101 . . 1.417(3) no
C21 H21 . . 0.9300 no
C31 H31 . . 0.9302 no
C41 H41 . . 0.9296 no
C51 H51 . . 0.9292 no
C61 H61 . . 0.9300 no
C71 H71 . . 0.9303 no

loop_
_geom_hbond_atom_site_label_D
_geom_hbond_atom_site_label_H
_geom_hbond_atom_site_label_A
_geom_hbond_site_symmetry_A
_geom_hbond_distance_DH
_geom_hbond_distance_HA
_geom_hbond_distance_DA
_geom_hbond_angle_DHA
_geom_hbond_publ_flag
O2 H2 O72 . 0.83(6) 1.88(6) 2.602(3) 146(2) yes
O81 H81 O1W . 0.82(3) 1.77(4) 2.585(3) 169(3) yes
O1W H1A O51 3_665 0.89(4) 1.86(4) 2.748(3) 179(4) yes
O1W H1B O52 2_645 0.83(4) 2.02(4) 2.832(3) 166(3) yes
O71 H7 O51 2_645 0.83(4) 1.79(4) 2.607(3) 169(3) yes
N11 H11 O81 . 0.90(2) 2.21(2) 2.658(3) 110(2) yes
N11 H11 O53 1_455 0.90(2) 1.99(3) 2.733(3) 140(2) yes

loop_
_geom_torsion_atom_site_label_1
_geom_torsion_atom_site_label_2
_geom_torsion_atom_site_label_3
_geom_torsion_atom_site_label_4
_geom_torsion
_geom_torsion_publ_flag
O51 S5 C5 C4 120.03(18) no
O52 S5 C5 C4 -121.99(18) no
O53 S5 C5 C4 1.6(2) no
O51 S5 C5 C6 -59.36(18) no
O52 S5 C5 C6 58.62(19) no
O53 S5 C5 C6 -177.84(16) no
C21 N11 C91 C81 179.5(2) no
C21 N11 C91 C101 -1.4(3) no
C91 N11 C21 C31 -0.7(3) no
C6 C1 C2 C3 1.3(3) no
C6 C1 C7 O72 178.6(2) no
C7 C1 C2 C3 -179.4(2) no
C2 C1 C7 O72 -0.6(3) no
C2 C1 C6 C5 -1.3(3) no
C6 C1 C7 O71 -1.5(3) no
C2 C1 C7 O71 179.28(19) no
C6 C1 C2 O2 -177.92(19) no
C7 C1 C2 O2 1.3(3) no
C7 C1 C6 C5 179.50(19) no
C1 C2 C3 C4 -0.8(3) no
O2 C2 C3 C4 178.5(2) no
C2 C3 C4 C5 0.1(3) no
C3 C4 C5 S5 -179.39(17) no
C3 C4 C5 C6 0.0(3) no
C4 C5 C6 C1 0.6(3) no
S5 C5 C6 C1 180.0(11) no
N11 C21 C31 C41 2.1(4) no
C21 C31 C41 C101 -1.4(4) no
C31 C41 C101 C91 -0.5(3) no
C31 C41 C101 C51 178.4(2) no
C61 C51 C101 C91 0.0(3) no
C101 C51 C61 C71 -1.5(4) no
C61 C51 C101 C41 -178.9(2) no
C51 C61 C71 C81 1.0(4) no
C61 C71 C81 O81 -178.8(2) no
C61 C71 C81 C91 1.0(3) no
O81 C81 C91 C101 177.27(19) no
C71 C81 C91 N11 176.6(2) no
C71 C81 C91 C101 -2.6(3) no
O81 C81 C91 N11 -3.6(3) no
C81 C91 C101 C51 2.1(3) no
C81 C91 C101 C41 -178.9(2) no
N11 C91 C101 C51 -177.1(2) no
N11 C91 C101 C41 1.9(3) no

loop_
_cod_related_entry_id
_cod_related_entry_database
_cod_related_entry_code
1 ChemSpider 21134134
